data_4035442
loop_
_publ_author_name
'Atienza, Bren Jordan P.'
'Jensen, Lionel D.'
'Noton, Sarah L.'
'Ansalem, Anil Kumar Victoria'
'Hobman, Tom'
'Fearns, Rachel'
'Marchant, David J.'
'West, F. G.'

_publ_section_title
;
 Dual Catalytic Synthesis of Antiviral Compounds Based on
 Metallocarbene-Azide Cascade Chemistry.
;
_journal_issue 13
_journal_name_full 'The Journal of organic chemistry'
_journal_page_first 6829
_journal_page_last 6842
_journal_paper_doi 10.1021/acs.joc.8b00222
_journal_volume 83
_journal_year 2018
_chemical_formula_moiety 'C18 H13 Cl N2 O3'
_chemical_formula_sum 'C18 H13 Cl N2 O3'
_chemical_formula_weight 340.75
_space_group_crystal_system monoclinic
_space_group_IT_number 14
_space_group_name_Hall '-P 2ybc'
_space_group_name_H-M_alt 'P 1 21/c 1'
_atom_sites_solution_hydrogens mixed
_audit_creation_method SHELXL-2016/6
_cell_angle_alpha 90
_cell_angle_beta 98.1986(6)
_cell_angle_gamma 90
_cell_formula_units_Z 4
_cell_length_a 12.1387(2)
_cell_length_b 8.0853(2)
_cell_length_c 15.9792(3)
_cell_measurement_reflns_used 9779
_cell_measurement_temperature 173(2)
_cell_measurement_theta_max 73.57
_cell_measurement_theta_min 3.68
_cell_volume 1552.25(5)
_computing_cell_refinement 'Bruker SAINT'
_computing_data_collection 'Bruker APEX2'
_computing_data_reduction 'Bruker SAINT'
_computing_molecular_graphics 'Bruker SHELXTL'
_computing_publication_material 'Bruker SHELXTL'
_computing_structure_refinement 'SHELXL-2016/6 (Sheldrick, 2016)'
_computing_structure_solution 'SHELXD (Schneider & Sheldrick, 2002)'
_diffrn_ambient_temperature 173(2)
_diffrn_measured_fraction_theta_full 1.000
_diffrn_measured_fraction_theta_max 0.998
_diffrn_measurement_device_type 'Bruker APEX-II CCD'
_diffrn_measurement_method '\f and \w scans'
_diffrn_radiation_type CuK\a
_diffrn_radiation_wavelength 1.54178
_diffrn_reflns_av_R_equivalents 0.0134
_diffrn_reflns_av_unetI/netI 0.0119
_diffrn_reflns_Laue_measured_fraction_full 1.000
_diffrn_reflns_Laue_measured_fraction_max 0.998
_diffrn_reflns_limit_h_max 15
_diffrn_reflns_limit_h_min -15
_diffrn_reflns_limit_k_max 9
_diffrn_reflns_limit_k_min -10
_diffrn_reflns_limit_l_max 19
_diffrn_reflns_limit_l_min -19
_diffrn_reflns_number 10664
_diffrn_reflns_point_group_measured_fraction_full 1.000
_diffrn_reflns_point_group_measured_fraction_max 0.998
_diffrn_reflns_theta_full 67.679
_diffrn_reflns_theta_max 74.046
_diffrn_reflns_theta_min 3.679
_exptl_absorpt_coefficient_mu 2.351
_exptl_absorpt_correction_T_max 0.9006
_exptl_absorpt_correction_T_min 0.6955
_exptl_absorpt_correction_type numerical
_exptl_absorpt_process_details 'SADABS 2014/5 (Krause et al., 2015)'
_exptl_crystal_colour yellow
_exptl_crystal_density_diffrn 1.458
_exptl_crystal_description prism
_exptl_crystal_F_000 704
_exptl_crystal_size_max 0.275
_exptl_crystal_size_mid 0.120
_exptl_crystal_size_min 0.061
_refine_diff_density_max 0.283
_refine_diff_density_min -0.266
_refine_diff_density_rms 0.043
_refine_ls_extinction_method none
_refine_ls_goodness_of_fit_ref 1.061
_refine_ls_hydrogen_treatment mixed
_refine_ls_matrix_type full
_refine_ls_number_parameters 225
_refine_ls_number_reflns 3143
_refine_ls_number_restraints 0
_refine_ls_restrained_S_all 1.061
_refine_ls_R_factor_all 0.0312
_refine_ls_R_factor_gt 0.0303
_refine_ls_shift/su_max 0.000
_refine_ls_shift/su_mean 0.000
_refine_ls_structure_factor_coef Fsqd
_refine_ls_weighting_details 'w=1/[\s^2^(Fo^2^)+(0.0447P)^2^+0.5736P] where P=(Fo^2^+2Fc^2^)/3'
_refine_ls_weighting_scheme calc
_refine_ls_wR_factor_gt 0.0815
_refine_ls_wR_factor_ref 0.0822
_reflns_Friedel_coverage 0.000
_reflns_number_gt 3010
_reflns_number_total 3143
_reflns_threshold_expression 'I > 2\s(I)'
_cod_data_source_file jo8b00222_si_002.cif
_cod_data_source_block 2p
_cod_original_sg_symbol_H-M 'P 21/c'
_cod_database_code 4035442
_shelx_shelxl_version_number 2016/6
_shelx_space_group_comment
; 
The symmetry employed for this shelxl refinement is uniquely defined 
by the following loop, which should always be used as a source of 
symmetry information in preference to the above space-group names. 
They are only intended as comments. 
;
_shelx_estimated_absorpt_t_min 0.564
_shelx_estimated_absorpt_t_max 0.870

loop_
_space_group_symop_operation_xyz
'x, y, z'
'-x, y+1/2, -z+1/2'
'-x, -y, -z'
'x, -y-1/2, z-1/2'

loop_
_atom_site_label
_atom_site_type_symbol
_atom_site_fract_x
_atom_site_fract_y
_atom_site_fract_z
_atom_site_U_iso_or_equiv
_atom_site_adp_type
_atom_site_occupancy
_atom_site_site_symmetry_order
_atom_site_calc_flag
_atom_site_refinement_flags_posn
_atom_site_refinement_flags_adp
Cl Cl -0.06056(3) -0.15385(4) 0.16741(2) 0.03523(11) Uani 1 1 d . .
O1 O 0.36946(7) 0.18881(11) -0.00552(5) 0.02419(19) Uani 1 1 d . .
O2 O 0.10158(8) 0.53693(12) -0.08008(6) 0.0314(2) Uani 1 1 d . .
O3 O 0.26504(7) 0.45042(12) -0.11446(5) 0.0277(2) Uani 1 1 d . .
N1 N 0.13364(8) 0.36440(12) 0.06858(6) 0.0202(2) Uani 1 1 d . .
H1N H 0.0784(14) 0.425(2) 0.0607(10) 0.030(4) Uiso 1 1 d . .
N2 N 0.46688(9) 0.66883(14) 0.10244(7) 0.0269(2) Uani 1 1 d . .
H2N H 0.5278(15) 0.720(2) 0.0923(11) 0.041(5) Uiso 1 1 d . .
C1 C 0.22975(9) 0.39524(14) 0.02512(7) 0.0189(2) Uani 1 1 d . .
C2 C 0.28213(9) 0.21834(14) 0.02038(7) 0.0188(2) Uani 1 1 d . .
C3 C 0.20781(9) 0.10535(15) 0.05555(7) 0.0201(2) Uani 1 1 d . .
C4 C 0.21432(10) -0.06566(15) 0.06636(8) 0.0250(3) Uani 1 1 d . .
H4 H 0.275326 -0.126054 0.050683 0.030 Uiso 1 1 calc R U
C5 C 0.13046(11) -0.14549(15) 0.10028(8) 0.0266(3) Uani 1 1 d . .
H5 H 0.132507 -0.261874 0.108508 0.032 Uiso 1 1 calc R U
C6 C 0.04220(10) -0.05094(15) 0.12232(7) 0.0230(2) Uani 1 1 d . .
C7 C 0.03309(9) 0.11868(15) 0.11302(7) 0.0208(2) Uani 1 1 d . .
H7 H -0.028274 0.178304 0.128636 0.025 Uiso 1 1 calc R U
C8 C 0.11954(9) 0.19754(14) 0.07924(7) 0.0186(2) Uani 1 1 d . .
C9 C 0.39665(10) 0.59377(15) 0.03944(8) 0.0229(2) Uani 1 1 d . .
H9 H 0.403208 0.599127 -0.019039 0.027 Uiso 1 1 calc R U
C10 C 0.31525(9) 0.50954(14) 0.07303(7) 0.0191(2) Uani 1 1 d . .
C11 C 0.33732(9) 0.53234(14) 0.16331(7) 0.0203(2) Uani 1 1 d . .
C12 C 0.28696(10) 0.47887(16) 0.23261(8) 0.0261(3) Uani 1 1 d . .
H12 H 0.220918 0.414322 0.224037 0.031 Uiso 1 1 calc R U
C13 C 0.33498(12) 0.52165(18) 0.31321(8) 0.0331(3) Uani 1 1 d . .
H13 H 0.301532 0.485253 0.360216 0.040 Uiso 1 1 calc R U
C14 C 0.43220(12) 0.6178(2) 0.32729(9) 0.0363(3) Uani 1 1 d . .
H14 H 0.464170 0.643248 0.383581 0.044 Uiso 1 1 calc R U
C15 C 0.48202(11) 0.67589(18) 0.26070(9) 0.0330(3) Uani 1 1 d . .
H15 H 0.546885 0.742929 0.270026 0.040 Uiso 1 1 calc R U
C16 C 0.43369(10) 0.63260(15) 0.17909(8) 0.0244(3) Uani 1 1 d . .
C17 C 0.18988(10) 0.46821(14) -0.06266(7) 0.0215(2) Uani 1 1 d . .
C18 C 0.23766(13) 0.52321(19) -0.19816(8) 0.0360(3) Uani 1 1 d . .
H18A H 0.298598 0.502859 -0.231001 0.043 Uiso 1 1 calc R U
H18B H 0.169096 0.473128 -0.227065 0.043 Uiso 1 1 calc R U
H18C H 0.226857 0.642641 -0.192750 0.043 Uiso 1 1 calc R U

loop_
_atom_site_aniso_label
_atom_site_aniso_U_11
_atom_site_aniso_U_22
_atom_site_aniso_U_33
_atom_site_aniso_U_23
_atom_site_aniso_U_13
_atom_site_aniso_U_12
Cl 0.03578(19) 0.02955(18) 0.0439(2) 0.00297(13) 0.01781(14) -0.00907(12)
O1 0.0206(4) 0.0268(4) 0.0269(4) 0.0006(3) 0.0094(3) 0.0040(3)
O2 0.0266(5) 0.0331(5) 0.0339(5) 0.0071(4) 0.0022(4) 0.0096(4)
O3 0.0255(4) 0.0370(5) 0.0206(4) 0.0065(4) 0.0039(3) 0.0027(4)
N1 0.0154(5) 0.0183(5) 0.0279(5) 0.0016(4) 0.0065(4) 0.0023(4)
N2 0.0208(5) 0.0275(5) 0.0339(6) -0.0024(4) 0.0089(4) -0.0064(4)
C1 0.0161(5) 0.0199(5) 0.0214(5) 0.0007(4) 0.0047(4) 0.0011(4)
C2 0.0186(5) 0.0204(6) 0.0172(5) -0.0004(4) 0.0016(4) 0.0021(4)
C3 0.0191(5) 0.0211(6) 0.0205(5) -0.0001(4) 0.0039(4) 0.0017(4)
C4 0.0258(6) 0.0208(6) 0.0293(6) -0.0003(5) 0.0070(5) 0.0044(5)
C5 0.0312(6) 0.0183(6) 0.0307(6) 0.0009(5) 0.0063(5) 0.0001(5)
C6 0.0234(6) 0.0245(6) 0.0216(5) 0.0009(5) 0.0046(4) -0.0049(5)
C7 0.0178(5) 0.0232(6) 0.0219(5) -0.0005(5) 0.0042(4) 0.0000(4)
C8 0.0183(5) 0.0193(5) 0.0179(5) -0.0007(4) 0.0013(4) 0.0006(4)
C9 0.0209(5) 0.0226(6) 0.0264(6) 0.0000(5) 0.0077(4) -0.0002(5)
C10 0.0175(5) 0.0175(5) 0.0229(5) 0.0007(4) 0.0048(4) 0.0020(4)
C11 0.0184(5) 0.0187(5) 0.0238(6) 0.0005(4) 0.0033(4) 0.0022(4)
C12 0.0257(6) 0.0280(6) 0.0248(6) 0.0023(5) 0.0048(5) -0.0014(5)
C13 0.0368(7) 0.0397(8) 0.0234(6) 0.0020(5) 0.0060(5) 0.0005(6)
C14 0.0357(7) 0.0447(8) 0.0265(6) -0.0081(6) -0.0024(5) 0.0021(6)
C15 0.0254(6) 0.0347(7) 0.0376(7) -0.0093(6) 0.0003(5) -0.0039(5)
C16 0.0206(6) 0.0231(6) 0.0300(6) -0.0023(5) 0.0047(5) 0.0001(4)
C17 0.0207(5) 0.0191(5) 0.0244(6) 0.0008(4) 0.0022(4) -0.0005(4)
C18 0.0416(8) 0.0440(8) 0.0218(6) 0.0096(6) 0.0021(5) -0.0017(6)

loop_
_atom_type_symbol
_atom_type_description
_atom_type_scat_dispersion_real
_atom_type_scat_dispersion_imag
_atom_type_scat_source
C C 0.0181 0.0091 'International Tables Vol C Tables 4.2.6.8 and 6.1.1.4'
H H 0.0000 0.0000 'International Tables Vol C Tables 4.2.6.8 and 6.1.1.4'
N N 0.0311 0.0180 'International Tables Vol C Tables 4.2.6.8 and 6.1.1.4'
O O 0.0492 0.0322 'International Tables Vol C Tables 4.2.6.8 and 6.1.1.4'
Cl Cl 0.3639 0.7018 'International Tables Vol C Tables 4.2.6.8 and 6.1.1.4'

loop_
_geom_angle_atom_site_label_1
_geom_angle_atom_site_label_2
_geom_angle_atom_site_label_3
_geom_angle
C17 O3 C18 116.29(10)
C8 N1 C1 110.39(9)
C9 N2 C16 109.32(10)
N1 C1 C10 113.58(9)
N1 C1 C17 109.31(9)
C10 C1 C17 109.36(9)
N1 C1 C2 102.92(9)
C10 C1 C2 109.09(9)
C17 C1 C2 112.51(9)
O1 C2 C3 128.93(11)
O1 C2 C1 125.02(10)
C3 C2 C1 106.02(9)
C4 C3 C8 121.75(11)
C4 C3 C2 130.12(11)
C8 C3 C2 108.13(10)
C5 C4 C3 118.72(11)
C4 C5 C6 118.48(11)
C7 C6 C5 124.52(11)
C7 C6 Cl 117.91(9)
C5 C6 Cl 117.54(9)
C6 C7 C8 116.12(11)
N1 C8 C7 127.48(10)
N1 C8 C3 112.06(10)
C7 C8 C3 120.40(11)
N2 C9 C10 109.95(11)
C9 C10 C11 106.68(10)
C9 C10 C1 125.86(10)
C11 C10 C1 126.91(10)
C12 C11 C16 118.45(11)
C12 C11 C10 135.15(11)
C16 C11 C10 106.40(10)
C13 C12 C11 118.98(12)
C12 C13 C14 121.45(13)
C15 C14 C13 121.06(12)
C14 C15 C16 117.59(12)
N2 C16 C15 129.90(12)
N2 C16 C11 107.65(11)
C15 C16 C11 122.43(12)
O2 C17 O3 125.14(11)
O2 C17 C1 122.87(11)
O3 C17 C1 111.95(9)

loop_
_geom_bond_atom_site_label_1
_geom_bond_atom_site_label_2
_geom_bond_distance
Cl C6 1.7390(12)
O1 C2 1.2154(14)
O2 C17 1.2041(15)
O3 C17 1.3242(14)
O3 C18 1.4556(15)
N1 C8 1.3736(15)
N1 C1 1.4618(14)
N2 C9 1.3652(16)
N2 C16 1.3744(16)
C1 C10 1.5135(15)
C1 C17 1.5350(15)
C1 C2 1.5714(15)
C2 C3 1.4523(16)
C3 C4 1.3942(17)
C3 C8 1.4009(16)
C4 C5 1.3799(18)
C5 C6 1.4013(18)
C6 C7 1.3822(17)
C7 C8 1.4003(16)
C9 C10 1.3709(16)
C10 C11 1.4412(16)
C11 C12 1.4070(16)
C11 C16 1.4160(16)
C12 C13 1.3799(18)
C13 C14 1.404(2)
C14 C15 1.379(2)
C15 C16 1.3961(18)

loop_
_geom_hbond_atom_site_label_D
_geom_hbond_atom_site_label_H
_geom_hbond_atom_site_label_A
_geom_hbond_distance_DH
_geom_hbond_distance_HA
_geom_hbond_distance_DA
_geom_hbond_angle_DHA
_geom_hbond_site_symmetry_A
N1 H1N O2 0.826(17) 2.270(17) 2.9953(13) 146.8(15) 3_565
N2 H2N O1 0.882(19) 2.125(19) 2.9235(14) 150.2(16) 3_665

loop_
_geom_torsion_atom_site_label_1
_geom_torsion_atom_site_label_2
_geom_torsion_atom_site_label_3
_geom_torsion_atom_site_label_4
_geom_torsion
C8 N1 C1 C10 -124.47(10)
C8 N1 C1 C17 113.10(10)
C8 N1 C1 C2 -6.67(12)
N1 C1 C2 O1 -174.07(10)
C10 C1 C2 O1 -53.16(14)
C17 C1 C2 O1 68.39(14)
N1 C1 C2 C3 3.79(11)
C10 C1 C2 C3 124.71(10)
C17 C1 C2 C3 -113.74(10)
O1 C2 C3 C4 -2.4(2)
C1 C2 C3 C4 179.82(12)
O1 C2 C3 C8 177.98(11)
C1 C2 C3 C8 0.23(12)
C8 C3 C4 C5 0.90(18)
C2 C3 C4 C5 -178.65(12)
C3 C4 C5 C6 0.07(18)
C4 C5 C6 C7 -0.45(19)
C4 C5 C6 Cl -178.40(9)
C5 C6 C7 C8 -0.14(18)
Cl C6 C7 C8 177.81(8)
C1 N1 C8 C7 -175.57(10)
C1 N1 C8 C3 7.43(13)
C6 C7 C8 N1 -175.68(11)
C6 C7 C8 C3 1.10(16)
C4 C3 C8 N1 175.72(11)
C2 C3 C8 N1 -4.64(13)
C4 C3 C8 C7 -1.52(17)
C2 C3 C8 C7 178.12(10)
C16 N2 C9 C10 1.02(14)
N2 C9 C10 C11 -0.71(13)
N2 C9 C10 C1 -172.68(10)
N1 C1 C10 C9 -161.66(11)
C17 C1 C10 C9 -39.25(15)
C2 C1 C10 C9 84.19(13)
N1 C1 C10 C11 27.99(16)
C17 C1 C10 C11 150.39(11)
C2 C1 C10 C11 -86.17(13)
C9 C10 C11 C12 -179.49(13)
C1 C10 C11 C12 -7.6(2)
C9 C10 C11 C16 0.15(13)
C1 C10 C11 C16 172.01(11)
C16 C11 C12 C13 -1.94(18)
C10 C11 C12 C13 177.67(13)
C11 C12 C13 C14 0.4(2)
C12 C13 C14 C15 1.3(2)
C13 C14 C15 C16 -1.4(2)
C9 N2 C16 C15 177.16(13)
C9 N2 C16 C11 -0.90(14)
C14 C15 C16 N2 -178.07(13)
C14 C15 C16 C11 -0.3(2)
C12 C11 C16 N2 -179.84(11)
C10 C11 C16 N2 0.45(13)
C12 C11 C16 C15 1.93(18)
C10 C11 C16 C15 -177.79(12)
C18 O3 C17 O2 1.13(18)
C18 O3 C17 C1 -176.94(10)
N1 C1 C17 O2 21.88(16)
C10 C1 C17 O2 -103.04(13)
C2 C1 C17 O2 135.56(12)
N1 C1 C17 O3 -160.00(10)
C10 C1 C17 O3 75.08(12)
C2 C1 C17 O3 -46.32(13)
